data_4347539
loop_
_publ_author_name
'Pal, Nabhendu'
'Majumdar, Amit'

_publ_section_title
;
 Controlling the Reactivity of Bifunctional Ligands: Carboxylate-Bridged
 Nonheme Diiron(II) Complexes Bearing Free Thiol Groups.
;
_journal_issue 6
_journal_name_full 'Inorganic chemistry'
_journal_page_first 3181
_journal_page_last 3191
_journal_paper_doi 10.1021/acs.inorgchem.6b00316
_journal_volume 55
_journal_year 2016
_chemical_formula_moiety 'C46 H54 Fe2 N10 O3 S, 2(B F4)'
_chemical_formula_sum 'C46 H54 B2 F8 Fe2 N10 O3 S'
_chemical_formula_weight 1112.37
_space_group_crystal_system monoclinic
_space_group_IT_number 14
_space_group_name_Hall '-P 2yn'
_space_group_name_H-M_alt 'P 1 21/n 1'
_atom_sites_solution_hydrogens geom
_audit_creation_date 2015-09-14
_audit_creation_method
;
Olex2 1.2
(compiled 2014.08.28 svn.r2986 for OlexSys, GUI svn.r4874)
;
_cell_angle_alpha 90
_cell_angle_beta 96.023(3)
_cell_angle_gamma 90
_cell_formula_units_Z 4
_cell_length_a 13.9029(14)
_cell_length_b 22.561(2)
_cell_length_c 15.7300(16)
_cell_measurement_reflns_used 8202
_cell_measurement_temperature 150(2)
_cell_measurement_theta_max 22.37
_cell_measurement_theta_min 2.25
_cell_volume 4906.7(8)
_computing_cell_refinement 'SAINT v8.34A (Bruker, 2013)'
_computing_data_collection 'APEX2 v2014.7-1 (Bruker-Axs,2014)'
_computing_data_reduction 'SAINT v8.34A (Bruker, 2013)'
_computing_molecular_graphics 'Olex2 (Dolomanov et al., 2009)'
_computing_publication_material 'Olex2 (Dolomanov et al., 2009)'
_computing_structure_refinement 'SHELXL-97 (Sheldrick, 2008)'
_computing_structure_solution 'SHELXS-97 (Sheldrick, 2008)'
_diffrn_ambient_temperature 150(2)
_diffrn_measured_fraction_theta_full 1.000
_diffrn_measured_fraction_theta_max 0.994
_diffrn_measurement_device_type 'Bruker APEX-II CCD'
_diffrn_measurement_method 'phi and omega scan'
_diffrn_radiation_monochromator graphite
_diffrn_radiation_probe x-ray
_diffrn_radiation_type MoK\a
_diffrn_radiation_wavelength 0.71073
_diffrn_reflns_av_R_equivalents 0.0690
_diffrn_reflns_av_unetI/netI 0.0460
_diffrn_reflns_Laue_measured_fraction_full 1.000
_diffrn_reflns_Laue_measured_fraction_max 0.994
_diffrn_reflns_limit_h_max 16
_diffrn_reflns_limit_h_min -17
_diffrn_reflns_limit_k_max 27
_diffrn_reflns_limit_k_min -27
_diffrn_reflns_limit_l_max 18
_diffrn_reflns_limit_l_min -19
_diffrn_reflns_number 62736
_diffrn_reflns_point_group_measured_fraction_full 1.000
_diffrn_reflns_point_group_measured_fraction_max 0.994
_diffrn_reflns_theta_full 25.242
_diffrn_reflns_theta_max 25.872
_diffrn_reflns_theta_min 1.584
_diffrn_source_type 'fine-focus sealed tube'
_diffrn_standards_number 0
_exptl_absorpt_coefficient_mu 0.717
_exptl_absorpt_correction_T_max 0.7453
_exptl_absorpt_correction_T_min 0.6778
_exptl_absorpt_correction_type multi-scan
_exptl_absorpt_process_details
;
SADABS-2014/3 (Bruker,2014) was used for absorption correction.
wR2(int) was 0.1140 before and 0.0558 after correction.
The Ratio of minimum to maximum transmission is 0.9094.
The \l/2 correction factor is 0.00150.
;
_exptl_crystal_colour colorless
_exptl_crystal_density_diffrn 1.506
_exptl_crystal_density_method 'not measured'
_exptl_crystal_description block
_exptl_crystal_F_000 2296
_exptl_crystal_size_max 0.24
_exptl_crystal_size_mid 0.14
_exptl_crystal_size_min 0.1
_refine_diff_density_max 1.480
_refine_diff_density_min -0.990
_refine_diff_density_rms 0.094
_refine_ls_extinction_method none
_refine_ls_goodness_of_fit_ref 1.048
_refine_ls_hydrogen_treatment constr
_refine_ls_matrix_type full
_refine_ls_number_parameters 649
_refine_ls_number_reflns 9451
_refine_ls_number_restraints 2
_refine_ls_restrained_S_all 1.049
_refine_ls_R_factor_all 0.1079
_refine_ls_R_factor_gt 0.0745
_refine_ls_shift/su_max 0.001
_refine_ls_shift/su_mean 0.000
_refine_ls_structure_factor_coef Fsqd
_refine_ls_weighting_details 'w=1/[\s^2^(Fo^2^)+(0.0738P)^2^+20.0112P] where P=(Fo^2^+2Fc^2^)/3'
_refine_ls_weighting_scheme calc
_refine_ls_wR_factor_gt 0.1811
_refine_ls_wR_factor_ref 0.2007
_reflns_Friedel_coverage 0.000
_reflns_number_gt 6638
_reflns_number_total 9451
_reflns_threshold_expression 'I > 2\s(I)'
_cod_data_source_file ic6b00316_si_002.cif
_cod_data_source_block 3Mercapto
_cod_original_cell_volume 4906.7(9)
_cod_original_sg_symbol_H-M P21/n
_cod_database_code 4347539
_shelxl_version_number 2014-3
_shelx_space_group_comment
;
The symmetry employed for this shelxl refinement is uniquely defined
by the following loop, which should always be used as a source of
symmetry information in preference to the above space-group names.
They are only intended as comments.
;
_shelx_estimated_absorpt_t_max 0.932
_shelx_estimated_absorpt_t_min 0.847
_olex2_refinement_description
;
1. Fixed Uiso
 At 1.2 times of:
  All C(H) groups, All C(H,H) groups, All C(H,H,H,H) groups, All S(H,H) groups
 At 1.5 times of:
  All C(H,H,H) groups
2. Restrained distances
 N3A-C11A \\sim N3B-C11B
 with sigma of 0.02
 N10A-C42A \\sim N10B-C42B
 with sigma of 0.02
3. Uiso/Uaniso restraints and constraints
Uanis(C2B) = Uanis(C3B) = Uanis(C3A) = Uanis(C2A)
Uanis(C4A) = Uanis(C4B) = Uanis(N3A) = Uanis(N3B) = Uanis(C11A) = Uanis(C11B) =
Uanis(C12A) = Uanis(C12B)
Uanis(C25) = Uanis(C24B) = Uanis(C24A)
Uanis(C35A) = Uanis(C35B)
Uanis(N9) = Uanis(N10B) = Uanis(N10A)
Uanis(C43B) = Uanis(C42B)
Uanis(C21) = Uanis(C22) = Uanis(C43A) = Uanis(C42A)
Uanis(C23A) = Uanis(C23B)
Uanis(C14) = Uanis(C13B) = Uanis(C13A)
Uanis(C33A) = Uanis(C33B)
Uanis(C32) = Uanis(C33B) = Uanis(C33A)
Uanis(C45B) = Uanis(C45A) = Uanis(C46B) = Uanis(C46A)
Uanis(F2) = Uanis(F3A) = Uanis(F3B)
Uanis(F5) = Uanis(F6B) = Uanis(F6A)
Uanis(F8A) = Uanis(F8B)
4. Others
 Sof(H1B)=Sof(C2B)=Sof(H2BA)=Sof(H2BB)=Sof(C3B)=Sof(H3BA)=Sof(H3BB)=1-FVAR(1)
 Sof(H1A)=Sof(C2A)=Sof(H2AA)=Sof(H2AB)=Sof(C3A)=Sof(H3AA)=Sof(H3AB)=FVAR(1)
 Sof(C4B)=Sof(C11B)=Sof(H11C)=Sof(H11D)=Sof(C12B)=Sof(H12D)=Sof(H12E)=
 Sof(H12F)=Sof(C13B)=Sof(H13C)=Sof(H13D)=Sof(N3B)=1-FVAR(2)
 Sof(C4A)=Sof(C11A)=Sof(H11A)=Sof(H11B)=Sof(C12A)=Sof(H12A)=Sof(H12B)=
 Sof(H12C)=Sof(C13A)=Sof(H13A)=Sof(H13B)=Sof(N3A)=FVAR(2)
 Sof(C23B)=Sof(H23C)=Sof(H23D)=Sof(C24B)=Sof(H24C)=Sof(H24D)=Sof(H32C)=
 Sof(H32D)=Sof(C33B)=Sof(H33D)=Sof(H33E)=Sof(H33F)=Sof(C34B)=Sof(H34C)=
 Sof(H34D)=Sof(C35B)=Sof(C42B)=Sof(H42C)=Sof(H42D)=Sof(C43B)=Sof(H43D)=
 Sof(H43E)=Sof(H43F)=Sof(N10B)=1-FVAR(3)
 Sof(C23A)=Sof(H23A)=Sof(H23B)=Sof(C24A)=Sof(H24A)=Sof(H24B)=Sof(H32A)=
 Sof(H32B)=Sof(C33A)=Sof(H33A)=Sof(H33B)=Sof(H33C)=Sof(C34A)=Sof(H34A)=
 Sof(H34B)=Sof(C35A)=Sof(C42A)=Sof(H42A)=Sof(H42B)=Sof(C43A)=Sof(H43A)=
 Sof(H43B)=Sof(H43C)=Sof(N10A)=FVAR(3)
 Sof(C45B)=Sof(H45C)=Sof(H45D)=Sof(C46B)=Sof(H46C)=Sof(H46D)=Sof(H1BB)=1-FVAR(4)
 Sof(C45A)=Sof(H45A)=Sof(H45B)=Sof(C46A)=Sof(H46A)=Sof(H46B)=Sof(H1AA)=FVAR(4)
 Sof(F6B)=Sof(F8B)=Sof(F3B)=1-FVAR(5)
 Sof(F6A)=Sof(F8A)=Sof(F3A)=FVAR(5)
5.a Ternary CH refined with riding coordinates:
 C1(H1A), C1(H1B)
5.b Secondary CH2 refined with riding coordinates:
 C2A(H2AA,H2AB), C2B(H2BA,H2BB), C3A(H3AA,H3AB), C3B(H3BA,H3BB), C11A(H11A,
 H11B), C11B(H11C,H11D), C13A(H13A,H13B), C13B(H13C,H13D), C21(H21A,H21B),
 C23A(H23A,H23B), C23B(H23C,H23D), C24A(H24A,H24B), C24B(H24C,H24D), C32(H32A,
 H32B), C32(H32C,H32D), C34A(H34A,H34B), C34B(H34C,H34D), C42A(H42A,H42B),
 C42B(H42C,H42D), C45A(H45A,H45B), C45B(H45C,H45D), C46A(H46A,H46B), C46B(H46C,
 H46D)
5.c Aromatic/amide H refined with riding coordinates:
 C6(H6), C7(H7), C8(H8), C9(H9), C16(H16), C17(H17), C18(H18), C19(H19),
 C27(H27), C28(H28), C29(H29), C30(H30), C37(H37), C38(H38), C39(H39), C40(H40)
5.d Tetrahedral OH refined with riding coordinates:
 S1(H1AA), S1(H1BB)
5.e Idealised Me refined as rotating group:
 C12A(H12A,H12B,H12C), C12B(H12D,H12E,H12F), C22(H22A,H22B,H22C), C33A(H33A,
 H33B,H33C), C33B(H33D,H33E,H33F), C43A(H43A,H43B,H43C), C43B(H43D,H43E,H43F)
;
_olex2_submission_special_instructions 'No special instructions were received'

loop_
_space_group_symop_operation_xyz
'x, y, z'
'-x+1/2, y+1/2, -z+1/2'
'-x, -y, -z'
'x-1/2, -y-1/2, z-1/2'

loop_
_atom_site_label
_atom_site_type_symbol
_atom_site_fract_x
_atom_site_fract_y
_atom_site_fract_z
_atom_site_U_iso_or_equiv
_atom_site_adp_type
_atom_site_occupancy
_atom_site_site_symmetry_order
_atom_site_calc_flag
_atom_site_refinement_flags_posn
_atom_site_refinement_flags_occupancy
_atom_site_disorder_assembly
_atom_site_disorder_group
C1 C 0.5714(4) 0.1125(2) 0.9914(3) 0.0327(11) Uani 1 1 d . . . .
H1A H 0.6425 0.1073 0.9891 0.039 Uiso 0.277(10) 1 calc R P A 1
H1B H 0.6293 0.1088 1.0345 0.039 Uiso 0.723(10) 1 calc R P A 2
C2A C 0.5736(16) 0.0822(9) 1.0660(15) 0.0449(15) Uani 0.277(10) 1 d . P A 1
H2AA H 0.6416 0.0738 1.0882 0.054 Uiso 0.277(10) 1 calc R P A 1
H2AB H 0.5395 0.0439 1.0561 0.054 Uiso 0.277(10) 1 calc R P A 1
C2B C 0.5037(6) 0.0925(3) 1.0549(6) 0.0449(15) Uani 0.723(10) 1 d . P A 2
H2BA H 0.4363 0.1008 1.0310 0.054 Uiso 0.723(10) 1 calc R P A 2
H2BB H 0.5103 0.0492 1.0630 0.054 Uiso 0.723(10) 1 calc R P A 2
C3A C 0.4492(19) 0.1309(12) 1.1951(19) 0.0449(15) Uani 0.277(10) 1 d . P A 1
H3AA H 0.4802 0.1440 1.2514 0.054 Uiso 0.277(10) 1 calc R P A 1
H3AB H 0.4127 0.0940 1.2030 0.054 Uiso 0.277(10) 1 calc R P A 1
C3B C 0.4240(7) 0.1227(4) 1.1714(7) 0.0449(15) Uani 0.723(10) 1 d . P A 2
H3BA H 0.3891 0.0848 1.1596 0.054 Uiso 0.723(10) 1 calc R P A 2
H3BB H 0.4323 0.1293 1.2339 0.054 Uiso 0.723(10) 1 calc R P A 2
C4A C 0.3779(10) 0.1816(6) 1.1526(9) 0.0627(14) Uani 0.746(9) 1 d . P A 1
C4B C 0.373(3) 0.1694(18) 1.130(3) 0.0627(14) Uani 0.254(9) 1 d . P A 2
C5 C 0.3521(4) 0.2709(3) 1.1219(4) 0.0417(13) Uani 1 1 d . . . .
C6 C 0.3610(5) 0.3308(3) 1.1088(4) 0.0509(15) Uani 1 1 d . . . .
H6 H 0.4225 0.3491 1.1087 0.061 Uiso 1 1 calc R . . .
C7 C 0.2760(5) 0.3633(3) 1.0956(4) 0.0584(17) Uani 1 1 d . . . .
H7 H 0.2791 0.4050 1.0877 0.070 Uiso 1 1 calc R . . .
C8 C 0.1859(5) 0.3355(3) 1.0938(4) 0.0556(17) Uani 1 1 d . . . .
H8 H 0.1291 0.3587 1.0812 0.067 Uiso 1 1 calc R . . .
C9 C 0.1764(5) 0.2769(3) 1.1093(5) 0.0595(18) Uani 1 1 d . . . .
H9 H 0.1149 0.2587 1.1094 0.071 Uiso 1 1 calc R . . .
C10 C 0.2624(4) 0.2449(3) 1.1253(4) 0.0509(16) Uani 1 1 d . . . .
C11A C 0.2095(6) 0.1469(4) 1.1818(7) 0.0627(14) Uani 0.746(9) 1 d . P A 1
H11A H 0.2422 0.1161 1.2191 0.075 Uiso 0.746(9) 1 calc R P A 1
H11B H 0.1622 0.1679 1.2139 0.075 Uiso 0.746(9) 1 calc R P A 1
C11B C 0.211(2) 0.1286(12) 1.114(2) 0.0627(14) Uani 0.254(9) 1 d . P A 2
H11C H 0.2315 0.0988 1.0734 0.075 Uiso 0.254(9) 1 calc R P A 2
H11D H 0.2139 0.1097 1.1709 0.075 Uiso 0.254(9) 1 calc R P A 2
C12A C 0.1631(7) 0.1216(5) 1.1060(7) 0.0627(14) Uani 0.746(9) 1 d . P A 1
H12A H 0.1463 0.1529 1.0639 0.094 Uiso 0.746(9) 1 calc GR P A 1
H12B H 0.1041 0.1011 1.1189 0.094 Uiso 0.746(9) 1 calc GR P A 1
H12C H 0.2068 0.0931 1.0829 0.094 Uiso 0.746(9) 1 calc GR P A 1
C12B C 0.1193(19) 0.1433(14) 1.090(2) 0.0627(14) Uani 0.254(9) 1 d . P A 2
H12D H 0.1045 0.1812 1.1158 0.094 Uiso 0.254(9) 1 calc GR P A 2
H12E H 0.0762 0.1126 1.1079 0.094 Uiso 0.254(9) 1 calc GR P A 2
H12F H 0.1099 0.1471 1.0272 0.094 Uiso 0.254(9) 1 calc GR P A 2
C13A C 0.5909(7) 0.0986(4) 1.2024(6) 0.0397(11) Uani 0.746(9) 1 d . P A 1
H13A H 0.6319 0.0684 1.1783 0.048 Uiso 0.746(9) 1 calc R P A 1
H13B H 0.5565 0.0794 1.2471 0.048 Uiso 0.746(9) 1 calc R P A 1
C13B C 0.614(2) 0.0976(13) 1.183(2) 0.0397(11) Uani 0.254(9) 1 d . P A 2
H13C H 0.6608 0.0869 1.1424 0.048 Uiso 0.254(9) 1 calc R P A 2
H13D H 0.6008 0.0621 1.2169 0.048 Uiso 0.254(9) 1 calc R P A 2
C14 C 0.6533(4) 0.1477(2) 1.2415(4) 0.0397(11) Uani 1 1 d . . . .
C15 C 0.7140(4) 0.2353(2) 1.2661(3) 0.0323(11) Uani 1 1 d . . . .
C16 C 0.7331(4) 0.2956(2) 1.2664(4) 0.0378(12) Uani 1 1 d . . . .
H16 H 0.7042 0.3210 1.2228 0.045 Uiso 1 1 calc R . . .
C17 C 0.7958(4) 0.3171(3) 1.3329(4) 0.0436(14) Uani 1 1 d . . . .
H17 H 0.8106 0.3582 1.3355 0.052 Uiso 1 1 calc R . . .
C18 C 0.8379(4) 0.2790(3) 1.3968(4) 0.0469(14) Uani 1 1 d . . . .
H18 H 0.8808 0.2952 1.4419 0.056 Uiso 1 1 calc R . . .
C19 C 0.8196(4) 0.2193(3) 1.3965(4) 0.0436(13) Uani 1 1 d . . . .
H19 H 0.8494 0.1937 1.4395 0.052 Uiso 1 1 calc R . . .
C20 C 0.7551(4) 0.1982(2) 1.3300(3) 0.0348(12) Uani 1 1 d . . . .
C21 C 0.7362(5) 0.0885(3) 1.3646(6) 0.0745(14) Uani 1 1 d . . . .
H21A H 0.6769 0.0640 1.3633 0.089 Uiso 1 1 calc R . . .
H21B H 0.7556 0.0999 1.4247 0.089 Uiso 1 1 calc R . . .
C22 C 0.8155(5) 0.0523(3) 1.3319(6) 0.0745(14) Uani 1 1 d . . . .
H22A H 0.7908 0.0327 1.2785 0.112 Uiso 1 1 calc GR . . .
H22B H 0.8381 0.0224 1.3746 0.112 Uiso 1 1 calc GR . . .
H22C H 0.8694 0.0784 1.3214 0.112 Uiso 1 1 calc GR . . .
C23A C 0.5489(5) 0.0864(3) 0.9078(5) 0.0290(14) Uani 0.686(6) 1 d . P A 1
H23A H 0.4806 0.0950 0.8870 0.035 Uiso 0.686(6) 1 calc R P A 1
H23B H 0.5564 0.0429 0.9121 0.035 Uiso 0.686(6) 1 calc R P A 1
C23B C 0.6239(12) 0.0801(6) 0.9208(10) 0.0290(14) Uani 0.314(6) 1 d . P A 2
H23C H 0.6934 0.0761 0.9410 0.035 Uiso 0.314(6) 1 calc R P A 2
H23D H 0.5966 0.0398 0.9119 0.035 Uiso 0.314(6) 1 calc R P A 2
C24A C 0.5675(7) 0.1028(4) 0.7569(5) 0.0360(10) Uani 0.686(6) 1 d . P A 1
H24A H 0.5252 0.0674 0.7543 0.043 Uiso 0.686(6) 1 calc R P A 1
H24B H 0.6170 0.0969 0.7168 0.043 Uiso 0.686(6) 1 calc R P A 1
C24B C 0.5328(15) 0.0995(8) 0.7795(12) 0.0360(10) Uani 0.314(6) 1 d . P A 2
H24C H 0.4764 0.0856 0.8076 0.043 Uiso 0.314(6) 1 calc R P A 2
H24D H 0.5497 0.0684 0.7391 0.043 Uiso 0.314(6) 1 calc R P A 2
C25 C 0.5080(4) 0.1572(2) 0.7314(3) 0.0360(10) Uani 1 1 d . . . .
C26 C 0.4684(3) 0.2496(2) 0.7181(3) 0.0298(11) Uani 1 1 d . . . .
C27 C 0.4576(4) 0.3104(2) 0.7264(4) 0.0348(12) Uani 1 1 d . . . .
H27 H 0.4898 0.3314 0.7734 0.042 Uiso 1 1 calc R . . .
C28 C 0.3978(4) 0.3393(2) 0.6634(4) 0.0394(13) Uani 1 1 d . . . .
H28 H 0.3901 0.3810 0.6668 0.047 Uiso 1 1 calc R . . .
C29 C 0.3493(4) 0.3087(3) 0.5956(4) 0.0453(14) Uani 1 1 d . . . .
H29 H 0.3089 0.3301 0.5538 0.054 Uiso 1 1 calc R . . .
C30 C 0.3578(4) 0.2481(3) 0.5868(4) 0.0413(13) Uani 1 1 d . . . .
H30 H 0.3232 0.2272 0.5408 0.050 Uiso 1 1 calc R . . .
C31 C 0.4194(4) 0.2192(2) 0.6485(3) 0.0330(11) Uani 1 1 d . . . .
C32 C 0.4171(4) 0.1111(2) 0.6017(4) 0.0454(12) Uani 1 1 d . . . .
H32A H 0.4740 0.0859 0.5944 0.054 Uiso 0.686(6) 1 calc R P A 1
H32B H 0.3929 0.1272 0.5449 0.054 Uiso 0.686(6) 1 calc R P A 1
H32C H 0.4644 0.0784 0.6110 0.054 Uiso 0.314(6) 1 calc R P A 2
H32D H 0.4162 0.1244 0.5417 0.054 Uiso 0.314(6) 1 calc R P A 2
C33A C 0.3385(8) 0.0731(4) 0.6349(7) 0.0454(12) Uani 0.686(6) 1 d . P A 1
H33A H 0.2836 0.0982 0.6458 0.068 Uiso 0.686(6) 1 calc GR P A 1
H33B H 0.3644 0.0535 0.6881 0.068 Uiso 0.686(6) 1 calc GR P A 1
H33C H 0.3170 0.0430 0.5921 0.068 Uiso 0.686(6) 1 calc GR P A 1
C33B C 0.3161(17) 0.0885(10) 0.6174(15) 0.0454(12) Uani 0.314(6) 1 d . P A 2
H33D H 0.2993 0.0542 0.5806 0.068 Uiso 0.314(6) 1 calc GR P A 2
H33E H 0.2685 0.1200 0.6041 0.068 Uiso 0.314(6) 1 calc GR P A 2
H33F H 0.3163 0.0768 0.6774 0.068 Uiso 0.314(6) 1 calc GR P A 2
C34A C 0.7119(5) 0.0849(3) 0.8590(6) 0.0335(18) Uani 0.686(6) 1 d . P A 1
H34A H 0.7230 0.0565 0.8131 0.040 Uiso 0.686(6) 1 calc R P A 1
H34B H 0.7192 0.0636 0.9143 0.040 Uiso 0.686(6) 1 calc R P A 1
C34B C 0.7114(13) 0.0999(9) 0.8000(15) 0.044(5) Uani 0.314(6) 1 d . P A 2
H34C H 0.7373 0.0599 0.8150 0.053 Uiso 0.314(6) 1 calc R P A 2
H34D H 0.6974 0.1020 0.7371 0.053 Uiso 0.314(6) 1 calc R P A 2
C35A C 0.7818(9) 0.1340(5) 0.8604(6) 0.035(2) Uani 0.686(6) 1 d . P A 1
C35B C 0.784(2) 0.1450(13) 0.8291(16) 0.035(2) Uani 0.314(6) 1 d . P A 2
C36 C 0.8459(4) 0.2244(3) 0.8666(3) 0.0379(12) Uani 1 1 d . . . .
C37 C 0.8637(4) 0.2846(3) 0.8766(4) 0.0437(13) Uani 1 1 d . . . .
H37 H 0.8123 0.3125 0.8742 0.052 Uiso 1 1 calc R . . .
C38 C 0.9588(5) 0.3023(3) 0.8902(4) 0.0534(16) Uani 1 1 d . . . .
H38 H 0.9735 0.3432 0.8971 0.064 Uiso 1 1 calc R . . .
C39 C 1.0337(5) 0.2613(3) 0.8939(4) 0.0604(19) Uani 1 1 d . . . .
H39 H 1.0983 0.2751 0.9053 0.072 Uiso 1 1 calc R . . .
C40 C 1.0183(5) 0.2021(3) 0.8819(5) 0.0639(19) Uani 1 1 d . . . .
H40 H 1.0700 0.1745 0.8831 0.077 Uiso 1 1 calc R . . .
C41 C 0.9213(4) 0.1845(3) 0.8677(4) 0.0524(16) Uani 1 1 d . . . .
C42A C 0.9319(10) 0.0713(5) 0.8392(9) 0.0745(14) Uani 0.686(6) 1 d . P A 1
H42A H 0.8892 0.0459 0.8001 0.089 Uiso 0.686(6) 1 calc R P A 1
H42B H 0.9919 0.0805 0.8132 0.089 Uiso 0.686(6) 1 calc R P A 1
C42B C 0.9320(17) 0.0700(10) 0.8795(12) 0.052(4) Uani 0.314(6) 1 d . P A 2
H42C H 0.9879 0.0796 0.9215 0.062 Uiso 0.314(6) 1 calc R P A 2
H42D H 0.8855 0.0447 0.9064 0.062 Uiso 0.314(6) 1 calc R P A 2
C43A C 0.9510(8) 0.0459(5) 0.9223(9) 0.0745(14) Uani 0.686(6) 1 d . P A 1
H43A H 0.9896 0.0098 0.9188 0.112 Uiso 0.686(6) 1 calc GR P A 1
H43B H 0.8898 0.0360 0.9446 0.112 Uiso 0.686(6) 1 calc GR P A 1
H43C H 0.9869 0.0743 0.9606 0.112 Uiso 0.686(6) 1 calc GR P A 1
C43B C 0.9619(15) 0.0436(10) 0.7978(12) 0.052(4) Uani 0.314(6) 1 d . P A 2
H43D H 0.9044 0.0299 0.7619 0.078 Uiso 0.314(6) 1 calc GR P A 2
H43E H 1.0055 0.0100 0.8117 0.078 Uiso 0.314(6) 1 calc GR P A 2
H43F H 0.9953 0.0737 0.7670 0.078 Uiso 0.314(6) 1 calc GR P A 2
C44 C 0.6061(5) 0.3235(2) 0.9870(4) 0.0422(14) Uani 1 1 d . . . .
C45A C 0.6269(14) 0.3899(6) 0.9874(10) 0.062(3) Uani 0.611(18) 1 d . P B 1
H45A H 0.5897 0.4088 1.0303 0.074 Uiso 0.611(18) 1 calc R P B 1
H45B H 0.6964 0.3959 1.0064 0.074 Uiso 0.611(18) 1 calc R P B 1
C45B C 0.5803(19) 0.3900(11) 0.9804(17) 0.062(3) Uani 0.389(18) 1 d . P B 2
H45C H 0.5288 0.3947 1.0187 0.074 Uiso 0.389(18) 1 calc R P B 2
H45D H 0.6378 0.4099 1.0100 0.074 Uiso 0.389(18) 1 calc R P B 2
C46A C 0.6037(13) 0.4209(5) 0.9043(9) 0.062(3) Uani 0.611(18) 1 d . P B 1
H46A H 0.5421 0.4050 0.8761 0.074 Uiso 0.611(18) 1 calc R P B 1
H46B H 0.6550 0.4119 0.8670 0.074 Uiso 0.611(18) 1 calc R P B 1
C46B C 0.557(2) 0.4198(9) 0.9258(15) 0.062(3) Uani 0.389(18) 1 d . P B 2
H46C H 0.4859 0.4198 0.9206 0.074 Uiso 0.389(18) 1 calc R P B 2
H46D H 0.5759 0.3991 0.8744 0.074 Uiso 0.389(18) 1 calc R P B 2
N1 N 0.5217(3) 0.12107(18) 1.1361(3) 0.0341(10) Uani 1 1 d . . . .
N2 N 0.4230(3) 0.2270(2) 1.1328(3) 0.0428(11) Uani 1 1 d . . . .
N3A N 0.2811(6) 0.1892(4) 1.1524(7) 0.0627(14) Uani 0.746(9) 1 d . P A 1
N3B N 0.279(2) 0.1775(12) 1.118(2) 0.0627(14) Uani 0.254(9) 1 d . P A 2
N4 N 0.6501(3) 0.20198(18) 1.2099(3) 0.0316(9) Uani 1 1 d . . . .
N5 N 0.7148(3) 0.14265(19) 1.3128(3) 0.0391(10) Uani 1 1 d . . . .
N6 N 0.6144(3) 0.11027(18) 0.8434(3) 0.0332(10) Uani 1 1 d . . . .
N7 N 0.5234(3) 0.20906(17) 0.7696(3) 0.0313(9) Uani 1 1 d . . . .
N8 N 0.4470(3) 0.16013(18) 0.6589(3) 0.0345(10) Uani 1 1 d . . . .
N9 N 0.7586(3) 0.1935(2) 0.8575(3) 0.0431(10) Uani 1 1 d . . . .
N10A N 0.8792(6) 0.1284(4) 0.8665(5) 0.0431(10) Uani 0.686(6) 1 d . P A 1
N10B N 0.8802(14) 0.1302(8) 0.8330(11) 0.0431(10) Uani 0.314(6) 1 d . P A 2
O1 O 0.5789(2) 0.17497(13) 0.9895(2) 0.0297(7) Uani 1 1 d . . . .
O2 O 0.5935(3) 0.29914(16) 1.0571(3) 0.0479(10) Uani 1 1 d . . . .
O3 O 0.6140(3) 0.29640(15) 0.9184(3) 0.0430(9) Uani 1 1 d . . . .
S1 S 0.5932(2) 0.49887(9) 0.9130(2) 0.1030(9) Uani 1 1 d . . . .
H1AA H 0.5767 0.5201 0.8431 0.124 Uiso 0.611(18) 1 calc R P B 1
H1BB H 0.6138 0.5067 0.8417 0.124 Uiso 0.389(18) 1 calc R P B 2
Fe1 Fe 0.56225(5) 0.21652(3) 1.09866(5) 0.0307(2) Uani 1 1 d . . . .
Fe2 Fe 0.61659(5) 0.20947(3) 0.88097(5) 0.02865(19) Uani 1 1 d . . . .
B2 B 0.2497(6) 0.0222(3) 0.9137(7) 0.061(2) Uani 1 1 d . . . .
F5 F 0.2143(3) -0.03375(17) 0.9077(3) 0.0817(12) Uani 1 1 d . . . .
F6A F 0.3295(6) 0.0331(3) 0.8698(7) 0.0817(12) Uani 0.662(10) 1 d . P C 1
F6B F 0.2950(12) 0.0232(6) 0.8354(13) 0.0817(12) Uani 0.338(10) 1 d . P C 2
F7 F 0.1792(3) 0.0639(2) 0.9003(4) 0.1006(17) Uani 1 1 d . . . .
F8A F 0.2938(8) 0.0244(4) 1.0064(7) 0.091(3) Uani 0.662(10) 1 d . P C 1
F8B F 0.3018(19) 0.0387(10) 0.9667(14) 0.091(3) Uani 0.338(10) 1 d . P C 2
B1 B 0.1227(6) 0.5260(3) 1.1369(5) 0.0512(18) Uani 1 1 d . . . .
F1 F 0.1560(4) 0.57417(19) 1.0977(3) 0.0857(14) Uani 1 1 d . . . .
F2 F 0.1318(4) 0.47568(19) 1.0928(3) 0.0836(11) Uani 1 1 d . . . .
F3A F 0.1854(7) 0.5203(4) 1.2141(6) 0.0836(11) Uani 0.662(10) 1 d . P C 1
F3B F 0.1435(14) 0.5266(7) 1.2250(12) 0.0836(11) Uani 0.338(10) 1 d . P C 2
F4 F 0.0283(4) 0.5332(2) 1.1512(4) 0.1028(18) Uani 1 1 d . . . .

loop_
_atom_site_aniso_label
_atom_site_aniso_U_11
_atom_site_aniso_U_22
_atom_site_aniso_U_33
_atom_site_aniso_U_23
_atom_site_aniso_U_13
_atom_site_aniso_U_12
C1 0.034(3) 0.024(2) 0.042(3) 0.000(2) 0.008(2) -0.003(2)
C2A 0.037(3) 0.036(3) 0.061(4) 0.007(3) 0.002(3) -0.011(2)
C2B 0.037(3) 0.036(3) 0.061(4) 0.007(3) 0.002(3) -0.011(2)
C3A 0.037(3) 0.036(3) 0.061(4) 0.007(3) 0.002(3) -0.011(2)
C3B 0.037(3) 0.036(3) 0.061(4) 0.007(3) 0.002(3) -0.011(2)
C4A 0.041(2) 0.061(3) 0.089(4) 0.011(3) 0.019(3) 0.008(2)
C4B 0.041(2) 0.061(3) 0.089(4) 0.011(3) 0.019(3) 0.008(2)
C5 0.039(3) 0.054(3) 0.034(3) -0.001(3) 0.007(2) 0.011(3)
C6 0.049(4) 0.051(4) 0.054(4) -0.015(3) 0.006(3) 0.007(3)
C7 0.068(4) 0.046(4) 0.062(4) -0.012(3) 0.011(4) 0.014(3)
C8 0.046(4) 0.068(4) 0.054(4) -0.005(3) 0.014(3) 0.020(3)
C9 0.042(3) 0.071(5) 0.068(5) 0.008(4) 0.020(3) 0.009(3)
C10 0.037(3) 0.062(4) 0.056(4) 0.018(3) 0.018(3) 0.010(3)
C11A 0.041(2) 0.061(3) 0.089(4) 0.011(3) 0.019(3) 0.008(2)
C11B 0.041(2) 0.061(3) 0.089(4) 0.011(3) 0.019(3) 0.008(2)
C12A 0.041(2) 0.061(3) 0.089(4) 0.011(3) 0.019(3) 0.008(2)
C12B 0.041(2) 0.061(3) 0.089(4) 0.011(3) 0.019(3) 0.008(2)
C13A 0.047(3) 0.031(2) 0.041(3) 0.0013(19) 0.001(2) 0.000(2)
C13B 0.047(3) 0.031(2) 0.041(3) 0.0013(19) 0.001(2) 0.000(2)
C14 0.047(3) 0.031(2) 0.041(3) 0.0013(19) 0.001(2) 0.000(2)
C15 0.028(3) 0.037(3) 0.033(3) -0.003(2) 0.008(2) -0.003(2)
C16 0.033(3) 0.036(3) 0.047(3) -0.003(2) 0.013(2) -0.005(2)
C17 0.039(3) 0.043(3) 0.050(4) -0.012(3) 0.012(3) -0.010(2)
C18 0.040(3) 0.061(4) 0.039(3) -0.014(3) 0.004(3) -0.009(3)
C19 0.041(3) 0.055(4) 0.034(3) -0.002(3) 0.003(2) -0.007(3)
C20 0.036(3) 0.037(3) 0.032(3) -0.004(2) 0.007(2) -0.001(2)
C21 0.060(3) 0.060(3) 0.102(4) 0.013(3) 0.005(3) 0.005(2)
C22 0.060(3) 0.060(3) 0.102(4) 0.013(3) 0.005(3) 0.005(2)
C23A 0.030(3) 0.020(3) 0.037(4) -0.003(3) 0.005(3) -0.002(3)
C23B 0.030(3) 0.020(3) 0.037(4) -0.003(3) 0.005(3) -0.002(3)
C24A 0.046(3) 0.029(2) 0.032(3) -0.0032(18) 0.0029(19) 0.000(2)
C24B 0.046(3) 0.029(2) 0.032(3) -0.0032(18) 0.0029(19) 0.000(2)
C25 0.046(3) 0.029(2) 0.032(3) -0.0032(18) 0.0029(19) 0.000(2)
C26 0.029(2) 0.034(3) 0.027(3) 0.003(2) 0.005(2) 0.002(2)
C27 0.037(3) 0.030(3) 0.038(3) 0.003(2) 0.007(2) 0.001(2)
C28 0.040(3) 0.035(3) 0.045(3) 0.009(2) 0.009(3) 0.004(2)
C29 0.046(3) 0.050(3) 0.039(3) 0.014(3) 0.005(3) 0.011(3)
C30 0.037(3) 0.058(4) 0.029(3) 0.002(3) 0.002(2) -0.003(3)
C31 0.030(3) 0.036(3) 0.033(3) 0.002(2) 0.004(2) 0.000(2)
C32 0.053(3) 0.037(3) 0.045(3) -0.005(2) -0.003(2) -0.002(2)
C33A 0.053(3) 0.037(3) 0.045(3) -0.005(2) -0.003(2) -0.002(2)
C33B 0.053(3) 0.037(3) 0.045(3) -0.005(2) -0.003(2) -0.002(2)
C34A 0.036(4) 0.032(4) 0.034(5) 0.000(3) 0.011(4) 0.002(3)
C34B 0.033(10) 0.045(11) 0.055(14) -0.010(10) 0.004(9) 0.010(8)
C35A 0.035(3) 0.037(6) 0.033(7) -0.003(5) 0.005(6) 0.001(4)
C35B 0.035(3) 0.037(6) 0.033(7) -0.003(5) 0.005(6) 0.001(4)
C36 0.033(3) 0.049(3) 0.032(3) -0.004(2) 0.007(2) -0.005(2)
C37 0.042(3) 0.052(3) 0.038(3) 0.007(3) 0.008(2) -0.010(3)
C38 0.053(4) 0.064(4) 0.047(4) 0.005(3) 0.019(3) -0.020(3)
C39 0.043(4) 0.087(5) 0.054(4) -0.002(4) 0.022(3) -0.019(4)
C40 0.037(3) 0.078(5) 0.080(5) -0.011(4) 0.022(3) -0.006(3)
C41 0.036(3) 0.066(4) 0.057(4) -0.015(3) 0.014(3) -0.005(3)
C42A 0.060(3) 0.060(3) 0.102(4) 0.013(3) 0.005(3) 0.005(2)
C42B 0.055(9) 0.070(10) 0.032(8) -0.010(7) 0.018(7) 0.032(7)
C43A 0.060(3) 0.060(3) 0.102(4) 0.013(3) 0.005(3) 0.005(2)
C43B 0.055(9) 0.070(10) 0.032(8) -0.010(7) 0.018(7) 0.032(7)
C44 0.075(4) 0.015(2) 0.038(3) -0.002(2) 0.012(3) 0.004(2)
C45A 0.086(9) 0.032(3) 0.068(5) 0.002(3) 0.013(5) -0.008(5)
C45B 0.086(9) 0.032(3) 0.068(5) 0.002(3) 0.013(5) -0.008(5)
C46A 0.086(9) 0.032(3) 0.068(5) 0.002(3) 0.013(5) -0.008(5)
C46B 0.086(9) 0.032(3) 0.068(5) 0.002(3) 0.013(5) -0.008(5)
N1 0.032(2) 0.033(2) 0.038(3) 0.0037(19) 0.0055(19) -0.0048(18)
N2 0.034(2) 0.047(3) 0.048(3) 0.012(2) 0.008(2) 0.007(2)
N3A 0.041(2) 0.061(3) 0.089(4) 0.011(3) 0.019(3) 0.008(2)
N3B 0.041(2) 0.061(3) 0.089(4) 0.011(3) 0.019(3) 0.008(2)
N4 0.032(2) 0.030(2) 0.033(2) -0.0034(18) 0.0044(18) -0.0014(17)
N5 0.046(3) 0.035(2) 0.035(3) 0.0045(19) 0.000(2) -0.002(2)
N6 0.037(2) 0.029(2) 0.033(2) -0.0001(18) -0.0012(19) 0.0022(18)
N7 0.032(2) 0.025(2) 0.037(2) -0.0030(18) 0.0022(18) 0.0004(17)
N8 0.038(2) 0.032(2) 0.032(2) -0.0023(18) -0.0004(19) -0.0035(18)
N9 0.0340(18) 0.050(2) 0.047(3) -0.017(2) 0.009(2) 0.0017(16)
N10A 0.0340(18) 0.050(2) 0.047(3) -0.017(2) 0.009(2) 0.0017(16)
N10B 0.0340(18) 0.050(2) 0.047(3) -0.017(2) 0.009(2) 0.0017(16)
O1 0.0389(19) 0.0192(16) 0.0303(18) 0.0009(13) 0.0007(15) -0.0041(14)
O2 0.071(3) 0.0265(19) 0.047(2) -0.0002(17) 0.012(2) -0.0033(18)
O3 0.057(2) 0.0251(18) 0.047(2) 0.0001(17) 0.0071(19) -0.0049(17)
S1 0.115(2) 0.0355(10) 0.155(3) 0.0191(12) -0.0018(18) -0.0022(11)
Fe1 0.0322(4) 0.0273(4) 0.0327(4) 0.0004(3) 0.0045(3) -0.0006(3)
Fe2 0.0315(4) 0.0229(3) 0.0313(4) 0.0002(3) 0.0022(3) -0.0011(3)
B2 0.044(4) 0.037(4) 0.104(7) -0.011(4) 0.018(5) -0.001(3)
F5 0.061(2) 0.0509(19) 0.134(4) -0.011(2) 0.015(2) -0.0128(16)
F6A 0.061(2) 0.0509(19) 0.134(4) -0.011(2) 0.015(2) -0.0128(16)
F6B 0.061(2) 0.0509(19) 0.134(4) -0.011(2) 0.015(2) -0.0128(16)
F7 0.065(3) 0.066(3) 0.174(5) 0.008(3) 0.030(3) 0.019(2)
F8A 0.111(5) 0.070(6) 0.083(8) 0.011(5) -0.028(6) -0.017(4)
F8B 0.111(5) 0.070(6) 0.083(8) 0.011(5) -0.028(6) -0.017(4)
B1 0.067(5) 0.036(4) 0.050(4) 0.009(3) 0.003(4) -0.005(3)
F1 0.100(3) 0.063(3) 0.093(3) 0.042(2) 0.007(3) -0.010(2)
F2 0.094(3) 0.065(2) 0.094(3) -0.0087(19) 0.016(2) 0.012(2)
F3A 0.094(3) 0.065(2) 0.094(3) -0.0087(19) 0.016(2) 0.012(2)
F3B 0.094(3) 0.065(2) 0.094(3) -0.0087(19) 0.016(2) 0.012(2)
F4 0.090(4) 0.073(3) 0.154(5) -0.024(3) 0.053(3) -0.007(3)

loop_
_atom_type_symbol
_atom_type_description
_atom_type_scat_dispersion_real
_atom_type_scat_dispersion_imag
_atom_type_scat_source
C C 0.0033 0.0016 'International Tables Vol C Tables 4.2.6.8 and 6.1.1.4'
H H 0.0000 0.0000 'International Tables Vol C Tables 4.2.6.8 and 6.1.1.4'
N N 0.0061 0.0033 'International Tables Vol C Tables 4.2.6.8 and 6.1.1.4'
O O 0.0106 0.0060 'International Tables Vol C Tables 4.2.6.8 and 6.1.1.4'
B B 0.0013 0.0007 'International Tables Vol C Tables 4.2.6.8 and 6.1.1.4'
F F 0.0171 0.0103 'International Tables Vol C Tables 4.2.6.8 and 6.1.1.4'
S S 0.1246 0.1234 'International Tables Vol C Tables 4.2.6.8 and 6.1.1.4'
Fe Fe 0.3463 0.8444 'International Tables Vol C Tables 4.2.6.8 and 6.1.1.4'

loop_
_geom_angle_atom_site_label_1
_geom_angle_atom_site_label_2
_geom_angle_atom_site_label_3
_geom_angle
C2A C1 H1A 92.3
C2A C1 C23A 124.4(10)
C2A C1 O1 121.8(10)
C2B C1 H1B 92.3
C2B C1 C23B 134.2(7)
C23A C1 H1A 92.3
C23B C1 H1B 92.3
O1 C1 H1A 92.3
O1 C1 H1B 92.3
O1 C1 C2B 111.4(5)
O1 C1 C23A 113.3(5)
O1 C1 C23B 114.0(6)
C1 C2A H2AA 109.7
C1 C2A H2AB 109.7
C1 C2A N1 109.9(14)
H2AA C2A H2AB 108.2
N1 C2A H2AA 109.7
N1 C2A H2AB 109.7
C1 C2B H2BA 108.9
C1 C2B H2BB 108.9
H2BA C2B H2BB 107.7
N1 C2B C1 113.2(6)
N1 C2B H2BA 108.9
N1 C2B H2BB 108.9
H3AA C3A H3AB 108.7
C4A C3A H3AA 110.5
C4A C3A H3AB 110.5
N1 C3A H3AA 110.5
N1 C3A H3AB 110.5
N1 C3A C4A 106.3(19)
H3BA C3B H3BB 108.7
C4B C3B H3BA 110.5
C4B C3B H3BB 110.5
C4B C3B N1 106.0(18)
N1 C3B H3BA 110.5
N1 C3B H3BB 110.5
N2 C4A C3A 112.4(13)
N2 C4A N3A 114.7(11)
N3A C4A C3A 131.1(14)
C3B C4B N2 116(3)
N3B C4B C3B 128(3)
N3B C4B N2 110(3)
C6 C5 C10 121.2(5)
C6 C5 N2 130.0(6)
C10 C5 N2 108.8(5)
C5 C6 H6 121.5
C5 C6 C7 117.0(6)
C7 C6 H6 121.5
C6 C7 H7 119.6
C6 C7 C8 120.8(6)
C8 C7 H7 119.6
C7 C8 H8 118.7
C9 C8 C7 122.5(6)
C9 C8 H8 118.7
C8 C9 H9 121.9
C8 C9 C10 116.1(6)
C10 C9 H9 121.9
C5 C10 C9 122.1(6)
C5 C10 N3B 106.0(10)
C9 C10 N3B 128.8(12)
N3A C10 C5 105.3(6)
N3A C10 C9 132.4(7)
H11A C11A H11B 108.8
C12A C11A H11A 110.8
C12A C11A H11B 110.8
C12A C11A N3A 105.0(9)
N3A C11A H11A 110.8
N3A C11A H11B 110.8
H11C C11B H11D 107.5
C12B C11B H11C 108.5
C12B C11B H11D 108.5
C12B C11B N3B 115(3)
N3B C11B H11C 108.5
N3B C11B H11D 108.5
C11A C12A H12A 109.5
C11A C12A H12B 109.5
C11A C12A H12C 109.5
H12A C12A H12B 109.5
H12A C12A H12C 109.5
H12B C12A H12C 109.5
C11B C12B H12D 109.5
C11B C12B H12E 109.5
C11B C12B H12F 109.5
H12D C12B H12E 109.5
H12D C12B H12F 109.5
H12E C12B H12F 109.5
H13A C13A H13B 108.1
C14 C13A H13A 109.5
C14 C13A H13B 109.5
N1 C13A H13A 109.5
N1 C13A H13B 109.5
N1 C13A C14 110.7(7)
H13C C13B H13D 108.7
C14 C13B H13C 110.6
C14 C13B H13D 110.6
N1 C13B H13C 110.6
N1 C13B H13D 110.6
N1 C13B C14 105.6(17)
N4 C14 C13A 122.3(6)
N4 C14 C13B 117.7(12)
N4 C14 N5 112.8(5)
N5 C14 C13A 124.9(6)
N5 C14 C13B 126.8(12)
C16 C15 N4 129.5(5)
C20 C15 C16 121.7(5)
C20 C15 N4 108.6(4)
C15 C16 H16 121.5
C17 C16 C15 117.1(5)
C17 C16 H16 121.5
C16 C17 H17 119.6
C16 C17 C18 120.7(5)
C18 C17 H17 119.6
C17 C18 H18 118.8
C19 C18 C17 122.4(6)
C19 C18 H18 118.8
C18 C19 H19 121.8
C18 C19 C20 116.4(6)
C20 C19 H19 121.8
C15 C20 C19 121.6(5)
C15 C20 N5 106.1(5)
N5 C20 C19 132.2(5)
H21A C21 H21B 107.9
C22 C21 H21A 109.3
C22 C21 H21B 109.3
N5 C21 H21A 109.3
N5 C21 H21B 109.3
N5 C21 C22 111.8(6)
C21 C22 H22A 109.5
C21 C22 H22B 109.5
C21 C22 H22C 109.5
H22A C22 H22B 109.5
H22A C22 H22C 109.5
H22B C22 H22C 109.5
C1 C23A H23A 109.2
C1 C23A H23B 109.2
C1 C23A N6 111.9(5)
H23A C23A H23B 107.9
N6 C23A H23A 109.2
N6 C23A H23B 109.2
C1 C23B H23C 109.1
C1 C23B H23D 109.1
H23C C23B H23D 107.8
N6 C23B C1 112.6(10)
N6 C23B H23C 109.1
N6 C23B H23D 109.1
H24A C24A H24B 108.2
C25 C24A H24A 109.8
C25 C24A H24B 109.8
N6 C24A H24A 109.8
N6 C24A H24B 109.8
N6 C24A C25 109.5(6)
H24C C24B H24D 108.4
C25 C24B H24C 110.0
C25 C24B H24D 110.0
N6 C24B H24C 110.0
N6 C24B H24D 110.0
N6 C24B C25 108.6(12)
N7 C25 C24A 122.7(5)
N7 C25 C24B 120.8(8)
N7 C25 N8 113.4(5)
N8 C25 C24A 122.9(5)
N8 C25 C24B 123.3(8)
C27 C26 C31 120.4(5)
C27 C26 N7 130.7(5)
N7 C26 C31 108.9(4)
C26 C27 H27 121.3
C26 C27 C28 117.4(5)
C28 C27 H27 121.3
C27 C28 H28 119.2
C29 C28 C27 121.6(5)
C29 C28 H28 119.2
C28 C29 H29 119.0
C30 C29 C28 122.0(5)
C30 C29 H29 119.0
C29 C30 H30 121.7
C29 C30 C31 116.6(5)
C31 C30 H30 121.7
C30 C31 C26 122.0(5)
C30 C31 N8 132.4(5)
N8 C31 C26 105.7(4)
H32A C32 H32B 107.8
H32C C32 H32D 108.0
C33A C32 H32A 109.1
C33A C32 H32B 109.1
C33B C32 H32C 109.4
C33B C32 H32D 109.4
N8 C32 H32A 109.1
N8 C32 H32B 109.1
N8 C32 H32C 109.4
N8 C32 H32D 109.4
N8 C32 C33A 112.6(6)
N8 C32 C33B 111.0(10)
C32 C33A H33A 109.5
C32 C33A H33B 109.5
C32 C33A H33C 109.5
H33A C33A H33B 109.5
H33A C33A H33C 109.5
H33B C33A H33C 109.5
C32 C33B H33D 109.5
C32 C33B H33E 109.5
C32 C33B H33F 109.5
H33D C33B H33E 109.5
H33D C33B H33F 109.5
H33E C33B H33F 109.5
H34A C34A H34B 108.5
C35A C34A H34A 110.1
C35A C34A H34B 110.1
N6 C34A H34A 110.1
N6 C34A H34B 110.1
N6 C34A C35A 107.8(7)
H34C C34B H34D 108.1
C35B C34B H34C 109.5
C35B C34B H34D 109.5
C35B C34B N6 110.5(16)
N6 C34B H34C 109.5
N6 C34B H34D 109.5
N9 C35A C34A 125.4(9)
N10A C35A C34A 125.9(10)
N10A C35A N9 108.7(9)
N9 C35B C34B 120(2)
N9 C35B N10B 121(3)
N10B C35B C34B 119(2)
C37 C36 N9 130.2(5)
C41 C36 C37 120.7(5)
C41 C36 N9 109.2(5)
C36 C37 H37 121.3
C38 C37 C36 117.4(6)
C38 C37 H37 121.3
C37 C38 H38 119.4
C37 C38 C39 121.2(6)
C39 C38 H38 119.4
C38 C39 H39 118.7
C40 C39 C38 122.7(6)
C40 C39 H39 118.7
C39 C40 H40 122.1
C39 C40 C41 115.7(7)
C41 C40 H40 122.1
C36 C41 C40 122.3(6)
C36 C41 N10A 105.9(6)
C36 C41 N10B 106.2(9)
C40 C41 N10B 129.8(9)
N10A C41 C40 131.0(7)
H42A C42A H42B 109.9
C43A C42A H42A 112.3
C43A C42A H42B 112.3
C43A C42A N10A 97.3(10)
N10A C42A H42A 112.3
N10A C42A H42B 112.3
H42C C42B H42D 110.2
C43B C42B H42C 112.7
C43B C42B H42D 112.7
C43B C42B N10B 95.3(15)
N10B C42B H42C 112.7
N10B C42B H42D 112.7
C42A C43A H43A 109.5
C42A C43A H43B 109.5
C42A C43A H43C 109.5
H43A C43A H43B 109.5
H43A C43A H43C 109.5
H43B C43A H43C 109.5
C42B C43B H43D 109.5
C42B C43B H43E 109.5
C42B C43B H43F 109.5
H43D C43B H43E 109.5
H43D C43B H43F 109.5
H43E C43B H43F 109.5
O2 C44 C45A 117.9(7)
O2 C44 C45B 115.5(11)
O3 C44 C45A 116.7(8)
O3 C44 C45B 117.2(11)
O3 C44 O2 124.9(5)
C44 C45A H45A 108.4
C44 C45A H45B 108.4
H45A C45A H45B 107.4
C46A C45A C44 115.7(10)
C46A C45A H45A 108.4
C46A C45A H45B 108.4
C44 C45B H45C 103.9
C44 C45B H45D 103.9
H45C C45B H45D 105.4
C46B C45B C44 133(2)
C46B C45B H45C 103.9
C46B C45B H45D 103.9
C45A C46A H46A 108.7
C45A C46A H46B 108.7
C45A C46A S1 114.2(9)
H46A C46A H46B 107.6
S1 C46A H46A 108.7
S1 C46A H46B 108.7
C45B C46B H46C 105.5
C45B C46B H46D 105.5
C45B C46B S1 127.1(19)
H46C C46B H46D 106.1
S1 C46B H46C 105.5
S1 C46B H46D 105.5
C2A N1 Fe1 101.0(7)
C2B N1 C3B 104.9(6)
C2B N1 C13B 109.9(12)
C2B N1 Fe1 102.4(4)
C3A N1 C2A 153.5(13)
C3A N1 Fe1 102.9(11)
C3B N1 Fe1 108.7(4)
C13A N1 C2A 89.5(9)
C13A N1 C3A 92.7(12)
C13A N1 Fe1 110.5(4)
C13B N1 C3B 125.2(12)
C13B N1 Fe1 103.5(11)
C4A N2 C5 104.1(7)
C4A N2 Fe1 118.3(7)
C4B N2 Fe1 109.8(16)
C5 N2 C4B 107.5(17)
C5 N2 Fe1 135.7(4)
C4A N3A C11A 128.0(9)
C10 N3A C4A 106.1(8)
C10 N3A C11A 125.8(8)
C4B N3B C10 106(2)
C4B N3B C11B 122(3)
C11B N3B C10 131(2)
C14 N4 C15 105.3(4)
C14 N4 Fe1 117.6(4)
C15 N4 Fe1 137.0(3)
C14 N5 C20 107.1(4)
C14 N5 C21 127.1(5)
C20 N5 C21 125.8(5)
C23A N6 Fe2 99.5(3)
C23B N6 C24B 121.3(11)
C23B N6 C34B 107.3(11)
C23B N6 Fe2 104.6(6)
C24A N6 C23A 109.8(5)
C24A N6 C34A 115.2(6)
C24A N6 Fe2 110.0(4)
C24B N6 C34B 108.3(11)
C24B N6 Fe2 109.1(7)
C34A N6 C23A 110.9(5)
C34A N6 Fe2 110.3(4)
C34B N6 Fe2 105.2(7)
C25 N7 C26 105.3(4)
C25 N7 Fe2 116.5(3)
C26 N7 Fe2 138.2(3)
C25 N8 C31 106.7(4)
C25 N8 C32 126.7(5)
C31 N8 C32 126.6(4)
C35A N9 C36 106.5(6)
C35A N9 Fe2 112.7(6)
C35B N9 C36 101.3(15)
C35B N9 Fe2 121.9(15)
C36 N9 Fe2 136.8(4)
C35A N10A C41 109.5(8)
C35A N10A C42A 123.4(9)
C41 N10A C42A 122.9(8)
C35B N10B C41 99.0(18)
C35B N10B C42B 126.2(19)
C41 N10B C42B 113.1(15)
C1 O1 Fe1 115.8(3)
C1 O1 Fe2 115.7(3)
Fe1 O1 Fe2 128.23(16)
C44 O2 Fe1 137.2(3)
C44 O3 Fe2 136.0(3)
C46A S1 H1AA 109.5
C46B S1 H1BB 109.5
N2 Fe1 N1 77.43(17)
N4 Fe1 N1 76.92(16)
N4 Fe1 N2 106.60(18)
O1 Fe1 N1 80.51(14)
O1 Fe1 N2 118.21(18)
O1 Fe1 N4 123.18(15)
O1 Fe1 O2 96.09(15)
O2 Fe1 N1 175.91(17)
O2 Fe1 N2 102.39(18)
O2 Fe1 N4 106.96(17)
N7 Fe2 N6 77.82(15)
N7 Fe2 N9 111.79(18)
N9 Fe2 N6 76.96(17)
O1 Fe2 N6 80.98(14)
O1 Fe2 N7 121.73(15)
O1 Fe2 N9 115.09(18)
O1 Fe2 O3 96.51(15)
O3 Fe2 N6 177.24(16)
O3 Fe2 N7 102.68(16)
O3 Fe2 N9 105.24(17)
F5 B2 F6A 115.7(7)
F5 B2 F6B 98.3(9)
F5 B2 F7 112.5(6)
F5 B2 F8A 101.8(7)
F6A B2 F8A 102.0(8)
F7 B2 F6A 113.7(7)
F7 B2 F6B 103.3(10)
F7 B2 F8A 109.7(8)
F8B B2 F5 124.6(14)
F8B B2 F6B 109.1(15)
F8B B2 F7 106.7(15)
F1 B1 F3A 104.7(7)
F1 B1 F3B 113.7(9)
F1 B1 F4 111.0(6)
F2 B1 F1 112.9(7)
F2 B1 F3A 106.4(6)
F2 B1 F3B 120.2(9)
F2 B1 F4 109.3(6)
F4 B1 F3A 112.5(7)
F4 B1 F3B 86.4(9)

loop_
_geom_bond_atom_site_label_1
_geom_bond_atom_site_label_2
_geom_bond_distance
C1 H1A 1.0000
C1 H1B 1.0000
C1 C2A 1.36(2)
C1 C2B 1.510(9)
C1 C23A 1.445(9)
C1 C23B 1.572(16)
C1 O1 1.414(5)
C2A H2AA 0.9900
C2A H2AB 0.9900
C2A N1 1.64(2)
C2B H2BA 0.9900
C2B H2BB 0.9900
C2B N1 1.429(9)
C3A H3AA 0.9900
C3A H3AB 0.9900
C3A C4A 1.61(3)
C3A N1 1.46(3)
C3B H3BA 0.9900
C3B H3BB 0.9900
C3B C4B 1.39(5)
C3B N1 1.521(11)
C4A N2 1.257(14)
C4A N3A 1.356(14)
C4B N2 1.47(4)
C4B N3B 1.32(4)
C5 C6 1.375(9)
C5 C10 1.384(8)
C5 N2 1.394(7)
C6 H6 0.9500
C6 C7 1.388(9)
C7 H7 0.9500
C7 C8 1.399(10)
C8 H8 0.9500
C8 C9 1.353(10)
C9 H9 0.9500
C9 C10 1.397(8)
C10 N3A 1.344(11)
C10 N3B 1.54(3)
C11A H11A 0.9900
C11A H11B 0.9900
C11A C12A 1.415(15)
C11A N3A 1.486(11)
C11B H11C 0.9900
C11B H11D 0.9900
C11B C12B 1.33(4)
C11B N3B 1.448(19)
C12A H12A 0.9800
C12A H12B 0.9800
C12A H12C 0.9800
C12B H12D 0.9800
C12B H12E 0.9800
C12B H12F 0.9800
C13A H13A 0.9900
C13A H13B 0.9900
C13A C14 1.498(11)
C13A N1 1.434(11)
C13B H13C 0.9900
C13B H13D 0.9900
C13B C14 1.52(3)
C13B N1 1.51(3)
C14 N4 1.321(7)
C14 N5 1.341(7)
C15 C16 1.386(7)
C15 C20 1.384(7)
C15 N4 1.404(6)
C16 H16 0.9500
C16 C17 1.377(8)
C17 H17 0.9500
C17 C18 1.403(9)
C18 H18 0.9500
C18 C19 1.371(8)
C19 H19 0.9500
C19 C20 1.388(8)
C20 N5 1.388(7)
C21 H21A 0.9900
C21 H21B 0.9900
C21 C22 1.505(10)
C21 N5 1.482(8)
C22 H22A 0.9800
C22 H22B 0.9800
C22 H22C 0.9800
C23A H23A 0.9900
C23A H23B 0.9900
C23A N6 1.528(8)
C23B H23C 0.9900
C23B H23D 0.9900
C23B N6 1.388(16)
C24A H24A 0.9900
C24A H24B 0.9900
C24A C25 1.510(10)
C24A N6 1.456(9)
C24B H24C 0.9900
C24B H24D 0.9900
C24B C25 1.527(19)
C24B N6 1.46(2)
C25 N7 1.322(6)
C25 N8 1.349(7)
C26 C27 1.386(7)
C26 C31 1.406(7)
C26 N7 1.395(6)
C27 H27 0.9500
C27 C28 1.388(7)
C28 H28 0.9500
C28 C29 1.384(8)
C29 H29 0.9500
C29 C30 1.381(8)
C30 H30 0.9500
C30 C31 1.387(7)
C31 N8 1.393(6)
C32 H32A 0.9900
C32 H32B 0.9900
C32 H32C 0.9900
C32 H32D 0.9900
C32 C33A 1.524(12)
C32 C33B 1.54(3)
C32 N8 1.459(7)
C33A H33A 0.9800
C33A H33B 0.9800
C33A H33C 0.9800
C33B H33D 0.9800
C33B H33E 0.9800
C33B H33F 0.9800
C34A H34A 0.9900
C34A H34B 0.9900
C34A C35A 1.472(14)
C34A N6 1.468(9)
C34B H34C 0.9900
C34B H34D 0.9900
C34B C35B 1.47(4)
C34B N6 1.592(19)
C35A N9 1.381(13)
C35A N10A 1.353(15)
C35B N9 1.25(3)
C35B N10B 1.37(4)
C36 C37 1.386(8)
C36 C41 1.380(8)
C36 N9 1.393(7)
C37 H37 0.9500
C37 C38 1.376(8)
C38 H38 0.9500
C38 C39 1.389(10)
C39 H39 0.9500
C39 C40 1.363(10)
C40 H40 0.9500
C40 C41 1.401(9)
C41 N10A 1.394(11)
C41 N10B 1.44(2)
C42A H42A 0.9900
C42A H42B 0.9900
C42A C43A 1.426(17)
C42A N10A 1.565(12)
C42B H42C 0.9900
C42B H42D 0.9900
C42B C43B 1.51(2)
C42B N10B 1.671(17)
C43A H43A 0.9800
C43A H43B 0.9800
C43A H43C 0.9800
C43B H43D 0.9800
C43B H43E 0.9800
C43B H43F 0.9800
C44 C45A 1.525(15)
C44 C45B 1.54(2)
C44 O2 1.261(6)
C44 O3 1.255(6)
C45A H45A 0.9900
C45A H45B 0.9900
C45A C46A 1.489(19)
C45B H45C 0.9900
C45B H45D 0.9900
C45B C46B 1.11(3)
C46A H46A 0.9900
C46A H46B 0.9900
C46A S1 1.772(12)
C46B H46C 0.9900
C46B H46D 0.9900
C46B S1 1.87(2)
N1 Fe1 2.318(4)
N2 Fe1 2.077(4)
N4 Fe1 2.052(4)
N6 Fe2 2.314(4)
N7 Fe2 2.067(4)
N9 Fe2 2.077(4)
O1 Fe1 1.991(3)
O1 Fe2 1.995(3)
O2 Fe1 2.037(4)
O3 Fe2 2.049(4)
S1 H1AA 1.2000
S1 H1BB 1.2000
B2 F5 1.354(8)
B2 F6A 1.389(11)
B2 F6B 1.44(2)
B2 F7 1.360(9)
B2 F8A 1.522(15)
B2 F8B 1.11(2)
B1 F1 1.354(8)
B1 F2 1.342(8)
B1 F3A 1.424(12)
B1 F3B 1.386(19)
B1 F4 1.365(9)

loop_
_geom_torsion_atom_site_label_1
_geom_torsion_atom_site_label_2
_geom_torsion_atom_site_label_3
_geom_torsion_atom_site_label_4
_geom_torsion
O1 C1 C2A_a N1 34.2(17)
C1 C2A N1 C2B 62.6(14)
C1 C2A N1 C3A 121(3)
C1 C2A N1 C3B 100.2(14)
C1 C2A N1 C13A -144.3(13)
C1 C2A N1 C13B -134.6(18)
C1 C2A N1 Fe1 -33.5(14)
C1 C2B N1 C2A -54.7(12)
C1 C2B N1 C3A 152.8(14)
C1 C2B N1 C3B 150.7(6)
C1 C2B N1 C13A -87.0(8)
C1 C2B N1 C13B -72.3(13)
C1 C2B N1 Fe1 37.2(6)
C1 C23A N6 C23B 59.6(10)
C1 C23A N6 C24A -157.2(5)
C1 C23A N6 C24B -150.4(9)
C1 C23A N6 C34A 74.4(6)
C1 C23A N6 C34B 93.5(15)
C1 C23A N6 Fe2 -41.7(5)
C1 C23B N6 C23A -52.9(9)
C1 C23B N6 C24A -112.2(11)
C1 C23B N6 C24B -88.6(14)
C1 C23B N6 C34A 141.8(12)
C1 C23B N6 C34B 146.5(11)
C1 C23B N6 Fe2 35.0(11)
C2A C1 C2B N1 67.0(15)
C2A C1 C23A N6 -139.1(13)
C2A C1 C23B N6 175.7(13)
C2A C1 O1 Fe1 -13.7(13)
C2A C1 O1 Fe2 161.0(12)
C2B C1 C2A N1 -51.9(12)
C2B C1 C23A N6 176.5(5)
C2B C1 C23B N6 132.7(9)
C2B C1 O1 Fe1 30.2(6)
C2B C1 O1 Fe2 -155.1(4)
C3A C4A N2 C4B 93(8)
C3A C4A N2 C5 -163.0(13)
C3A C4A N2 Fe1 30.2(16)
C3A C4A N3A C10 166.2(17)
C3A C4A N3A C11A -10(2)
C3B C4B N2 C4A -75(8)
C3B C4B N2 C5 -156(2)
C3B C4B N2 Fe1 49(3)
C3B C4B N3B C10 144(3)
C3B C4B N3B C11B -28(5)
C4A C3A N1 C2A -110(3)
C4A C3A N1 C2B -71.3(18)
C4A C3A N1 C3B -66(4)
C4A C3A N1 C13A 155.8(13)
C4A C3A N1 C13B 154.0(16)
C4A C3A N1 Fe1 44.0(15)
C4B C3B N1 C2A -101(2)
C4B C3B N1 C2B -78.8(18)
C4B C3B N1 C3A 106(4)
C4B C3B N1 C13A 149.8(17)
C4B C3B N1 C13B 153(2)
C4B C3B N1 Fe1 30.2(18)
C5 C6 C7 C8 -1.6(10)
C5 C10 N3A C4A -8.2(10)
C5 C10 N3A C11A 167.8(9)
C5 C10 N3B C4B 13(3)
C5 C10 N3B C11B -176(3)
C6 C5 C10 C9 4.8(10)
C6 C5 C10 N3A -170.3(7)
C6 C5 C10 N3B 166.5(13)
C6 C5 N2 C4A 172.4(9)
C6 C5 N2 C4B -170.6(18)
C6 C5 N2 Fe1 -24.3(10)
C6 C7 C8 C9 3.8(11)
C7 C8 C9 C10 -1.6(10)
C8 C9 C10 C5 -2.6(10)
C8 C9 C10 N3A 171.0(9)
C8 C9 C10 N3B -159.8(16)
C9 C10 N3A C4A 177.5(9)
C9 C10 N3A C11A -6.5(16)
C9 C10 N3B C4B 173(2)
C9 C10 N3B C11B -16(4)
C10 C5 C6 C7 -2.5(9)
C10 C5 N2 C4A -8.4(9)
C10 C5 N2 C4B 8.7(18)
C10 C5 N2 Fe1 154.9(5)
C12A C11A N3A C4A -101.9(12)
C12A C11A N3A C10 83.0(12)
C12B C11B N3B C4B -171(3)
C12B C11B N3B C10 20(5)
C13A C14 N4 C15 176.8(6)
C13A C14 N4 Fe1 -4.1(8)
C13A C14 N5 C20 -177.2(6)
C13A C14 N5 C21 2.6(10)
C13B C14 N4 C15 -163.5(13)
C13B C14 N4 Fe1 15.6(13)
C13B C14 N5 C20 161.1(14)
C13B C14 N5 C21 -19.1(16)
C14 C13A N1 C2A 115.2(9)
C14 C13A N1 C2B 134.1(6)
C14 C13A N1 C3A -91.2(12)
C14 C13A N1 C3B -104.8(7)
C14 C13A N1 C13B 84(4)
C14 C13A N1 Fe1 13.6(7)
C14 C13B N1 C2A 141.2(18)
C14 C13B N1 C2B 152.2(12)
C14 C13B N1 C3A -66(2)
C14 C13B N1 C3B -81.6(18)
C14 C13B N1 C13A -72(4)
C14 C13B N1 Fe1 43.3(17)
C15 C16 C17 C18 0.1(8)
C15 C20 N5 C14 0.3(6)
C15 C20 N5 C21 -179.4(6)
C16 C15 C20 C19 -1.8(8)
C16 C15 C20 N5 175.5(5)
C16 C15 N4 C14 -175.0(5)
C16 C15 N4 Fe1 6.2(8)
C16 C17 C18 C19 0.1(9)
C17 C18 C19 C20 -1.1(9)
C18 C19 C20 C15 1.9(8)
C18 C19 C20 N5 -174.6(6)
C19 C20 N5 C14 177.2(6)
C19 C20 N5 C21 -2.5(10)
C20 C15 C16 C17 0.7(8)
C20 C15 N4 C14 1.0(6)
C20 C15 N4 Fe1 -177.8(4)
C22 C21 N5 C14 87.1(8)
C22 C21 N5 C20 -93.2(8)
C23A C1 C2A N1 -137.4(9)
C23A C1 C2B N1 -176.2(6)
C23A C1 C23B N6 60.1(10)
C23A C1 O1 Fe1 158.8(4)
C23A C1 O1 Fe2 -26.5(6)
C23B C1 C2A N1 177.3(10)
C23B C1 C2B N1 141.5(10)
C23B C1 C23A N6 -51.6(9)
C23B C1 O1 Fe1 -156.8(7)
C23B C1 O1 Fe2 17.9(8)
C24A C25 N7 C26 168.6(6)
C24A C25 N7 Fe2 -10.9(7)
C24A C25 N8 C31 -169.0(6)
C24A C25 N8 C32 9.9(9)
C24B C25 N7 C26 -163.1(10)
C24B C25 N7 Fe2 17.4(11)
C24B C25 N8 C31 162.2(10)
C24B C25 N8 C32 -18.9(12)
C25 C24A N6 C23A 90.1(7)
C25 C24A N6 C23B 127.7(11)
C25 C24A N6 C24B 74(2)
C25 C24A N6 C34A -143.9(6)
C25 C24A N6 C34B -122.5(10)
C25 C24A N6 Fe2 -18.4(7)
C25 C24B N6 C23A 124.4(12)
C25 C24B N6 C23B 147.4(11)
C25 C24B N6 C24A -70.9(19)
C25 C24B N6 C34A -120.8(11)
C25 C24B N6 C34B -88.1(14)
C25 C24B N6 Fe2 25.9(14)
C26 C27 C28 C29 1.2(8)
C26 C31 N8 C25 0.5(5)
C26 C31 N8 C32 -178.4(5)
C27 C26 C31 C30 -1.1(8)
C27 C26 C31 N8 179.2(4)
C27 C26 N7 C25 -179.3(5)
C27 C26 N7 Fe2 0.1(9)
C27 C28 C29 C30 -0.2(9)
C28 C29 C30 C31 -1.4(8)
C29 C30 C31 C26 2.1(8)
C29 C30 C31 N8 -178.3(5)
C30 C31 N8 C25 -179.2(6)
C30 C31 N8 C32 1.9(9)
C31 C26 C27 C28 -0.6(7)
C31 C26 N7 C25 0.5(5)
C31 C26 N7 Fe2 179.8(4)
C33A C32 N8 C25 79.4(8)
C33A C32 N8 C31 -101.9(7)
C33B C32 N8 C25 100.7(10)
C33B C32 N8 C31 -80.6(11)
C34A C35A N9 C35B -104(5)
C34A C35A N9 C36 175.7(8)
C34A C35A N9 Fe2 14.2(11)
C34A C35A N10A C41 -178.7(8)
C34A C35A N10A C42A 23.9(14)
C34B C35B N9 C35A 82(5)
C34B C35B N9 C36 -172.8(18)
C34B C35B N9 Fe2 8(3)
C34B C35B N10B C41 -177.0(18)
C34B C35B N10B C42B -50(3)
C35A C34A N6 C23A -131.1(7)
C35A C34A N6 C23B -120.6(9)
C35A C34A N6 C24A 103.5(7)
C35A C34A N6 C24B 124.5(12)
C35A C34A N6 C34B 66.7(13)
C35A C34A N6 Fe2 -21.8(8)
C35B C34B N6 C23A -110.5(17)
C35B C34B N6 C23B -87.6(18)
C35B C34B N6 C24A 132.6(17)
C35B C34B N6 C24B 139.9(17)
C35B C34B N6 C34A -80.3(18)
C35B C34B N6 Fe2 23.4(18)
C36 C37 C38 C39 -0.2(9)
C36 C41 N10A C35A 3.1(9)
C36 C41 N10A C42A 160.6(9)
C36 C41 N10B C35B -8.6(15)
C36 C41 N10B C42B -144.4(12)
C37 C36 C41 C40 2.3(10)
C37 C36 C41 N10A 173.0(6)
C37 C36 C41 N10B -164.6(9)
C37 C36 N9 C35A -172.7(7)
C37 C36 N9 C35B 163.4(12)
C37 C36 N9 Fe2 -18.0(10)
C37 C38 C39 C40 2.1(10)
C38 C39 C40 C41 -1.7(11)
C39 C40 C41 C36 -0.5(10)
C39 C40 C41 N10A -168.6(7)
C39 C40 C41 N10B 163.0(12)
C40 C41 N10A C35A 172.6(8)
C40 C41 N10A C42A -29.9(14)
C40 C41 N10B C35B -174.1(12)
C40 C41 N10B C42B 50.1(18)
C41 C36 C37 C38 -1.9(9)
C41 C36 N9 C35A 5.0(7)
C41 C36 N9 C35B -18.9(12)
C41 C36 N9 Fe2 159.6(5)
C43A C42A N10A C35A -98.5(11)
C43A C42A N10A C41 107.1(11)
C43B C42B N10B C35B 116(2)
C43B C42B N10B C41 -122.2(16)
C44 C45A C46A S1 161.7(13)
C44 C45B C46B S1 -142(2)
C45A C44 C45B C46B 104(5)
C45A C44 O2 Fe1 178.7(9)
C45A C44 O3 Fe2 168.9(8)
C45A C46A S1 C46B -69(2)
C45B C44 C45A C46A -66(3)
C45B C44 O2 Fe1 151.6(11)
C45B C44 O3 Fe2 -163.8(11)
C45B C46B S1 C46A 89(4)
N1 C3A C4A N2 -52.7(19)
N1 C3A C4A N3A 144.0(13)
N1 C3B C4B N2 -52(3)
N1 C3B C4B N3B 157(3)
N1 C13A C14 C13B -88(5)
N1 C13A C14 N4 -7.6(9)
N1 C13A C14 N5 169.7(6)
N1 C13B C14 C13A 67(4)
N1 C13B C14 N4 -42.5(19)
N1 C13B C14 N5 157.6(9)
N2 C4A N3A C10 3.3(13)
N2 C4A N3A C11A -172.6(10)
N2 C4B N3B C10 -8(3)
N2 C4B N3B C11B -179(3)
N2 C5 C6 C7 176.7(6)
N2 C5 C10 C9 -174.6(6)
N2 C5 C10 N3A 10.4(8)
N2 C5 C10 N3B -12.9(14)
N3A C4A N2 C4B -101(8)
N3A C4A N2 C5 3.2(12)
N3A C4A N2 Fe1 -163.7(7)
N3A C10 N3B C4B -78(4)
N3A C10 N3B C11B 92(4)
N3B C4B N2 C4A 81(7)
N3B C4B N2 C5 0(3)
N3B C4B N2 Fe1 -156(2)
N3B C10 N3A C4A 87(3)
N3B C10 N3A C11A -97(3)
N4 C14 N5 C20 0.3(6)
N4 C14 N5 C21 -179.9(6)
N4 C15 C16 C17 176.2(5)
N4 C15 C20 C19 -178.1(5)
N4 C15 C20 N5 -0.8(6)
N5 C14 N4 C15 -0.8(6)
N5 C14 N4 Fe1 178.3(4)
N6 C24A C25 C24B -72(2)
N6 C24A C25 N7 20.7(9)
N6 C24A C25 N8 -171.5(5)
N6 C24B C25 C24A 72(2)
N6 C24B C25 N7 -30.4(16)
N6 C24B C25 N8 168.4(8)
N6 C34A C35A N9 6.8(12)
N6 C34A C35A N10A -174.7(8)
N6 C34B C35B N9 -23(3)
N6 C34B C35B N10B 150.2(17)
N7 C25 N8 C31 -0.2(6)
N7 C25 N8 C32 178.7(5)
N7 C26 C27 C28 179.2(5)
N7 C26 C31 C30 179.1(5)
N7 C26 C31 N8 -0.6(5)
N8 C25 N7 C26 -0.2(6)
N8 C25 N7 Fe2 -179.7(3)
N9 C35A N10A C41 0.0(9)
N9 C35A N10A C42A -157.4(9)
N9 C35B N10B C41 -4(2)
N9 C35B N10B C42B 123(2)
N9 C36 C37 C38 175.6(6)
N9 C36 C41 C40 -175.6(6)
N9 C36 C41 N10A -4.9(7)
N9 C36 C41 N10B 17.5(10)
N10A C35A N9 C35B 77(5)
N10A C35A N9 C36 -3.0(8)
N10A C35A N9 Fe2 -164.5(5)
N10A C41 N10B C35B 84(3)
N10A C41 N10B C42B -52(2)
N10B C35B N9 C35A -91(5)
N10B C35B N9 C36 14(2)
N10B C35B N9 Fe2 -164.4(14)
N10B C41 N10A C35A -91(3)
N10B C41 N10A C42A 67(2)
O1 C1 C2B N1 -47.4(8)
O1 C1 C23A N6 48.6(7)
O1 C1 C23B N6 -38.2(13)
O2 C44 C45A C46A -157.1(10)
O2 C44 C45B C46B -154(3)
O2 C44 O3 Fe2 -2.5(10)
O3 C44 C45A C46A 30.9(15)
O3 C44 C45B C46B 9(3)
O3 C44 O2 Fe1 -10.1(11)
